data_1536100
loop_
_publ_author_name
'Feher, F.'
'Linke, K.H.'

_publ_section_title
;
 Die Kristallstruktur von Dicyantrisulfan S3 (C N)2
;
_journal_name_full 'Zeitschrift fuer Anorganische und Allgemeine Chemie'
_journal_page_first 151
_journal_page_last 158
_journal_volume 327
_journal_year 1964
_chemical_formula_sum 'C2 N2 S3'
_chemical_name_systematic 'S3 (C N)2'
_space_group_IT_number 62
_symmetry_space_group_name_Hall '-P 2ac 2n'
_symmetry_space_group_name_H-M 'P n m a'
_cell_angle_alpha 90
_cell_angle_beta 90
_cell_angle_gamma 90
_cell_formula_units_Z 4
_cell_length_a 10.14
_cell_length_b 12.82
_cell_length_c 4.35
_cell_volume 565.477
_citation_journal_id_ASTM ZAACAB
_cod_data_source_file Feher_ZAACAB_1964_767.cif
_cod_data_source_block C2N2S3
_cod_original_cell_volume 565.4774
_cod_database_code 1536100

loop_
_symmetry_equiv_pos_as_xyz
x,y,z
-x+1/2,-y,z+1/2
x+1/2,-y+1/2,-z+1/2
-x,y+1/2,-z
-x,-y,-z
x-1/2,y,-z-1/2
-x-1/2,y-1/2,z-1/2
x,-y-1/2,z

loop_
_atom_site_label
_atom_site_type_symbol
_atom_site_fract_x
_atom_site_fract_y
_atom_site_fract_z
_atom_site_occupancy
_atom_site_U_iso_or_equiv
S2 S+1 0.435 0.122 0.25 1 0.0
S1 S 0.523 0.25 0.479 1 0.0
N1 N-3 0.198 0.104 0.619 1 0.0
C1 C+2 0.297 0.109 0.465 1 0.0
